data_4344387
loop_
_publ_author_name
'Lu, Y.-J.'
'Ibers, J.A.'

_publ_section_title
;
 Synthesis and characterization of the new quaternary one-dimensional
 chain materials K2 Cu Nb Se4 and K3 Cu Nb2 Se12
;
_journal_name_full 'Inorganic Chemistry'
_journal_page_first 3317
_journal_page_last 3320
_journal_volume 30
_journal_year 1991
_chemical_formula_sum 'Cu K3 Nb2 Se12'
_space_group_IT_number 14
_symmetry_space_group_name_Hall '-P 2ybc'
_symmetry_space_group_name_H-M 'P 1 21/c 1'
_cell_angle_alpha 90
_cell_angle_beta 146.56
_cell_angle_gamma 90
_cell_formula_units_Z 4
_cell_length_a 15.334
_cell_length_b 13.39
_cell_length_c 17.165
_cell_volume 1942.144
_citation_journal_id_ASTM INOCAJ
_cod_data_source_file Lu_INOCAJ_1991_616.cif
_cod_data_source_block Cu1K3Nb2Se12
_cod_original_formula_sum 'Cu1 K3 Nb2 Se12'
_cod_database_code 4344387

loop_
_symmetry_equiv_pos_as_xyz
x,y,z
-x,y+1/2,-z+1/2
-x,-y,-z
x,-y-1/2,z-1/2

loop_
_atom_site_label
_atom_site_type_symbol
_atom_site_fract_x
_atom_site_fract_y
_atom_site_fract_z
_atom_site_occupancy
_atom_site_U_iso_or_equiv
Se6 Se 0.14345 0.39475 0.97242 1 0.0
K2 K 0.73009 0.58519 0.73871 1 0.0
Se4 Se 0.50017 0.38481 0.99178 1 0.0
Se10 Se 0.89167 0.43395 0.73108 1 0.0
Nb2 Nb 0.28865 0.22252 0.01476 1 0.0
Se3 Se 0.16688 0.28157 0.79576 1 0.0
Se2 Se 0.41909 0.0658 0.08187 1 0.0
Se7 Se 0.15244 0.15837 0.04949 1 0.0
Se5 Se 0.86805 0.33975 0.93241 1 0.0
Se11 Se 0.6273 0.27123 0.56119 1 0.0
K3 K 0.64601 0.08607 0.42128 1 0.0
Se9 Se 0.50024 0.35819 0.13847 1 0.0
K1 K 0.83315 0.10252 0.99347 1 0.0
Nb1 Nb 0.91125 0.27801 0.83462 1 0.0
Cu1 Cu 0.60977 0.31098 0.68784 1 0.0
Se12 Se 0.89369 0.08724 0.83404 1 0.0
Se8 Se 0.00363 0.18256 0.75694 1 0.0
Se1 Se 0.44947 0.29236 0.24878 1 0.0
